data_1576276
loop_
_publ_author_name
'Jiang, Yi-Fan Shuo'
'Zhang, Yue'
'Tong, Shuo'
'Zhu, Jieping'
'Wang, Mei-Xiang'

_publ_section_title
;
 Inherently Chiral Homo-Heteracalixarenes: Design and Synthesis via
 Enantioselective Intramolecular Sonogashira Cross-coupling Reaction
;
_journal_name_full 'Chemical Science'
_journal_paper_doi 10.1039/D5SC05923B
_journal_year 2025
_chemical_formula_moiety 'C52 H53 N7 O'
_chemical_formula_sum 'C52 H53 N7 O'
_chemical_formula_weight 792.01
_space_group_crystal_system monoclinic
_space_group_IT_number 14
_space_group_name_Hall '-P 2ybc'
_space_group_name_H-M_alt 'P 1 21/c 1'
_atom_sites_solution_hydrogens geom
_atom_sites_solution_primary dual
_audit_creation_date 2025-09-12
_audit_creation_method
;
Olex2 1.5
(compiled 2022.04.07 svn.rca3783a0 for OlexSys, GUI svn.r6498)
;
_audit_update_record
;
2025-10-26 deposited with the CCDC.	2025-11-11 downloaded from the CCDC.
;
_cell_angle_alpha 90
_cell_angle_beta 90.1044(6)
_cell_angle_gamma 90
_cell_formula_units_Z 4
_cell_length_a 7.96977(5)
_cell_length_b 21.66155(14)
_cell_length_c 25.66659(15)
_cell_measurement_reflns_used 53382
_cell_measurement_temperature 100.0(5)
_cell_measurement_theta_max 76.6010
_cell_measurement_theta_min 2.6270
_cell_volume 4431.01(5)
_computing_cell_refinement 'CrysAlisPro 1.171.43.134a (Rigaku OD, 2024)'
_computing_data_collection 'CrysAlisPro 1.171.43.134a (Rigaku OD, 2024)'
_computing_data_reduction 'CrysAlisPro 1.171.43.134a (Rigaku OD, 2024)'
_computing_molecular_graphics 'Olex2 1.5 (Dolomanov et al., 2009)'
_computing_publication_material 'Olex2 1.5 (Dolomanov et al., 2009)'
_computing_structure_refinement 'SHELXL 2018/3 (Sheldrick, 2015)'
_computing_structure_solution 'SHELXT 2018/2 (Sheldrick, 2018)'
_diffrn_ambient_environment N~2~
_diffrn_ambient_temperature 100.0(5)
_diffrn_detector 'Hybrid Pixel Array Detector'
_diffrn_detector_area_resol_mean 10.0000
_diffrn_detector_type HyPix
_diffrn_measured_fraction_theta_full 1.000
_diffrn_measured_fraction_theta_max 0.987
_diffrn_measurement_details
;
List of Runs (angles in degrees, time in seconds):

  # Type    Start    End  Width  t~exp~   \w     \q     \k     \f   Frames
#--------------------------------------------------------------------------
  1  \w     36.00 111.00   0.50    0.25    --  104.75-125.00 150.00  150
  2  \w     36.00 108.00   0.50    0.25    --  104.75-107.00  67.05  144
  3  \w     36.00 108.00   0.50    0.25    --  104.75-107.00  -2.32  144
  4  \w     35.00 106.00   0.50    0.25    --  104.75-103.00 132.63  142
  5  \w     35.00 106.00   0.50    0.25    --  104.75 -99.00   0.00  142
  6  \w    -21.00  79.00   0.50    0.10    --   47.76 -98.00 164.00  200
  7  \w     35.00 106.00   0.50    0.25    --  104.75 -98.00 164.00  142
  8  \w     36.00 111.00   0.50    0.25    --  104.75-125.00 -30.00  150
  9  \w     36.00 111.00   0.50    0.25    --  104.75-125.00 -90.00  150
 10  \w     35.00 106.00   0.50    0.25    --  104.75 -99.00-180.00  142
 11  \w     33.00 107.00   0.50    0.25    --  104.75 -77.00-180.00  148
 12  \w    -26.00  29.00   0.50    0.10    --   47.76 -19.00-120.00  110
 13  \w     35.00  66.00   0.50    0.25    --  104.75 -57.00   0.00   62
 14  \w     35.00  67.00   0.50    0.25    --  104.75 -57.00  30.00   64
 15  \w     33.00  68.00   0.50    0.25    --  104.75 -57.00  60.00   70
 16  \w     94.00 178.00   0.50    0.25    --  104.75  19.00   0.00  168
 17  \w     94.00 178.00   0.50    0.25    --  104.75  19.00   0.00  168
 18  \w     83.00 177.00   0.50    0.25    --  104.75  77.00-120.00  188
 19  \w     91.00 175.00   0.50    0.25    --  104.75  98.00 -88.00  168
 20  \w     38.00 120.00   0.50    0.10    --   47.76  38.00  60.00  164
 21  \w    -62.00  25.00   0.50    0.10    --  -47.76  57.00-150.00  174
 22  \w    -25.00  27.00   0.50    0.10    --  -47.76  19.00 -90.00  104
 23  \w    -25.00  27.00   0.50    0.10    --  -47.76  19.00-120.00  104
 24  \w    -25.00  27.00   0.50    0.10    --  -47.76  19.00-180.00  104
 25  \w    -78.00  23.00   0.50    0.10    --  -47.76  98.00 -88.00  202
 26  \w    -64.00 -32.00   0.50    0.25    -- -104.00  57.00-180.00   64
 27  \w   -127.00 -32.00   0.50    0.25    -- -104.00 146.00-134.31  190
 28  \w    -64.00 -32.00   0.50    0.25    -- -104.00  57.00-120.00   64
 29  \w   -106.00 -34.00   0.50    0.25    -- -104.00  98.00 -88.00  144
 30  \w    -64.00 -32.00   0.50    0.25    -- -104.00  57.00   0.00   64
 31  \w    -64.00 -32.00   0.50    0.25    -- -104.00  57.00  30.00   64
 32  \w    -64.00 -32.00   0.50    0.25    -- -104.00  57.00  60.00   64
 33  \w   -175.00 -83.00   0.50    0.25    -- -104.00 -74.00  83.03  184
 34  \w   -175.00 -90.00   0.50    0.25    -- -104.00 -57.00  90.00  170
 35  \w   -175.00 -88.00   0.50    0.25    -- -104.00 -63.00-102.85  174
 36  \w   -175.00 -88.00   0.50    0.25    -- -104.00 -63.00-102.85  174
 37  \w   -175.00 -91.00   0.50    0.25    -- -104.00 -52.00-168.90  168
 38  \w   -173.00 -73.00   0.50    0.25    -- -104.00-125.00-120.00  200
 39  \w   -174.00 -86.00   0.50    0.25    -- -104.00 -98.00 164.00  176
;
_diffrn_measurement_device 'four-circle diffractometer'
_diffrn_measurement_device_type 'XtaLAB Synergy R, DW system, HyPix'
_diffrn_measurement_method '\w scans'
_diffrn_orient_matrix_type 'CrysAlisPro convention (1999,Acta A55,543-557)'
_diffrn_orient_matrix_UB_11 0.0927365000
_diffrn_orient_matrix_UB_12 0.0329931000
_diffrn_orient_matrix_UB_13 -0.0446638000
_diffrn_orient_matrix_UB_21 -0.0227297000
_diffrn_orient_matrix_UB_22 -0.0574943000
_diffrn_orient_matrix_UB_23 -0.0346870000
_diffrn_orient_matrix_UB_31 -0.1680028000
_diffrn_orient_matrix_UB_32 0.0257888000
_diffrn_orient_matrix_UB_33 -0.0201520000
_diffrn_radiation_monochromator mirror
_diffrn_radiation_probe x-ray
_diffrn_radiation_type 'Cu K\a'
_diffrn_radiation_wavelength 1.54184
_diffrn_reflns_av_R_equivalents 0.0336
_diffrn_reflns_av_unetI/netI 0.0139
_diffrn_reflns_Laue_measured_fraction_full 1.000
_diffrn_reflns_Laue_measured_fraction_max 0.987
_diffrn_reflns_limit_h_max 9
_diffrn_reflns_limit_h_min -10
_diffrn_reflns_limit_k_max 27
_diffrn_reflns_limit_k_min -27
_diffrn_reflns_limit_l_max 30
_diffrn_reflns_limit_l_min -32
_diffrn_reflns_number 80435
_diffrn_reflns_point_group_measured_fraction_full 1.000
_diffrn_reflns_point_group_measured_fraction_max 0.987
_diffrn_reflns_theta_full 67.684
_diffrn_reflns_theta_max 76.618
_diffrn_reflns_theta_min 2.669
_diffrn_source 'Rotating-anode X-ray tube'
_diffrn_source_type 'Rigaku (Cu) X-ray Source'
_exptl_absorpt_coefficient_mu 0.562
_exptl_absorpt_correction_T_max 1.00000
_exptl_absorpt_correction_T_min 0.92291
_exptl_absorpt_correction_type multi-scan
_exptl_absorpt_process_details
;
CrysAlisPro 1.171.43.134a (Rigaku Oxford Diffraction, 2024)
Empirical absorption correction using spherical harmonics,
implemented in SCALE3 ABSPACK scaling algorithm.
;
_exptl_crystal_colour 'clear light colourless'
_exptl_crystal_density_diffrn 1.187
_exptl_crystal_description cube
_exptl_crystal_F_000 1688
_exptl_crystal_size_max 0.25
_exptl_crystal_size_mid 0.25
_exptl_crystal_size_min 0.1
_refine_diff_density_max 0.266
_refine_diff_density_min -0.198
_refine_diff_density_rms 0.038
_refine_ls_extinction_coef 0.00063(4)
_refine_ls_extinction_expression Fc^*^=kFc[1+0.001xFc^2^\l^3^/sin(2\q)]^-1/4^
_refine_ls_extinction_method 'SHELXL-2018/3 (Sheldrick 2018)'
_refine_ls_goodness_of_fit_ref 1.068
_refine_ls_hydrogen_treatment constr
_refine_ls_matrix_type full
_refine_ls_number_parameters 550
_refine_ls_number_reflns 9188
_refine_ls_number_restraints 0
_refine_ls_restrained_S_all 1.068
_refine_ls_R_factor_all 0.0432
_refine_ls_R_factor_gt 0.0399
_refine_ls_shift/su_max 0.001
_refine_ls_shift/su_mean 0.000
_refine_ls_structure_factor_coef Fsqd
_refine_ls_weighting_details 'w=1/[\s^2^(Fo^2^)+(0.0282P)^2^+2.4968P] where P=(Fo^2^+2Fc^2^)/3'
_refine_ls_weighting_scheme calc
_refine_ls_wR_factor_gt 0.0889
_refine_ls_wR_factor_ref 0.0905
_reflns_Friedel_coverage 0.000
_reflns_number_gt 8546
_reflns_number_total 9188
_reflns_threshold_expression 'I > 2\s(I)'
_cod_data_source_file d5sc05923b2.cif
_cod_data_source_block exp_7818-jyf-7-01_auto
_cod_database_code 1576276
_shelx_shelxl_version_number 2018/3
_chemical_oxdiff_formula 'C H O N '
_shelx_space_group_comment
;
The symmetry employed for this shelxl refinement is uniquely defined
by the following loop, which should always be used as a source of
symmetry information in preference to the above space-group names.
They are only intended as comments.
;
_shelx_estimated_absorpt_t_max 0.946
_shelx_estimated_absorpt_t_min 0.872
_olex2_refinement_description
;
1. Fixed Uiso
 At 1.2 times of:
  All C(H) groups, All C(H,H) groups
 At 1.5 times of:
  All C(H,H,H) groups
2.a Secondary CH2 refined with riding coordinates:
 C10(H10A,H10B), C34(H34A,H34B)
2.b Aromatic/amide H refined with riding coordinates:
 C5(H5), C7(H7), C16(H16), C22(H22), C24(H24), C20(H20), C21(H21), C40(H40),
 C12(H12), C42(H42), C14(H14), C48(H48), C36(H36), C13(H13), C46(H46), C37(H37),
  C52(H52), C38(H38), C39(H39), C49(H49), C44(H44), C45(H45), C43(H43),
 C50(H50), C51(H51)
2.c Idealised Me refined as rotating group:
 C29(H29A,H29B,H29C), C27(H27A,H27B,H27C), C28(H28A,H28B,H28C), C33(H33A,H33B,
 H33C), C26(H26A,H26B,H26C), C31(H31A,H31B,H31C), C32(H32A,H32B,H32C), C25(H25A,
 H25B,H25C)
;
_olex2_submission_special_instructions 'No special instructions were received'
_oxdiff_exptl_absorpt_empirical_details
;
Empirical correction (ABSPACK) includes:
- Absorption correction using spherical harmonics
- Frame scaling
;
_oxdiff_exptl_absorpt_empirical_full_max 2.408
_oxdiff_exptl_absorpt_empirical_full_min 0.515

loop_
_space_group_symop_operation_xyz
'x, y, z'
'-x, y+1/2, -z+1/2'
'-x, -y, -z'
'x, -y-1/2, z-1/2'

loop_
_atom_site_label
_atom_site_type_symbol
_atom_site_fract_x
_atom_site_fract_y
_atom_site_fract_z
_atom_site_U_iso_or_equiv
_atom_site_adp_type
_atom_site_occupancy
_atom_site_site_symmetry_order
_atom_site_calc_flag
_atom_site_refinement_flags_posn
_atom_site_refinement_flags_adp
_atom_site_refinement_flags_occupancy
_atom_site_disorder_assembly
_atom_site_disorder_group
O1 O 0.38206(10) 0.64916(4) 0.47810(3) 0.01755(17) Uani 1 1 d . . . . .
N1 N 0.75203(12) 0.66460(4) 0.44685(4) 0.01606(19) Uani 1 1 d . . . . .
N2 N 0.80373(13) 0.55658(4) 0.45894(4) 0.0179(2) Uani 1 1 d . . . . .
N7 N 0.18911(12) 0.74915(4) 0.51877(4) 0.0161(2) Uani 1 1 d . . . . .
N6 N 0.68122(12) 0.61529(4) 0.52333(4) 0.0167(2) Uani 1 1 d . . . . .
N5 N 0.81124(13) 0.70801(4) 0.36652(4) 0.0179(2) Uani 1 1 d . . . . .
N3 N 0.88063(13) 0.60569(5) 0.37865(4) 0.0180(2) Uani 1 1 d . . . . .
N4 N 0.94249(14) 0.50330(5) 0.39479(4) 0.0225(2) Uani 1 1 d . . . . .
C3 C 0.74775(14) 0.61186(5) 0.47429(4) 0.0156(2) Uani 1 1 d . . . . .
C9 C 0.44367(15) 0.68643(5) 0.51730(4) 0.0158(2) Uani 1 1 d . . . . .
C6 C 0.59065(15) 0.76081(5) 0.59495(4) 0.0168(2) Uani 1 1 d . . . . .
C4 C 0.59661(15) 0.67042(5) 0.53943(4) 0.0161(2) Uani 1 1 d . . . . .
C23 C 0.74573(15) 0.76543(5) 0.38447(4) 0.0167(2) Uani 1 1 d . . . . .
C2 C 0.81565(14) 0.65733(5) 0.39881(4) 0.0157(2) Uani 1 1 d . . . . .
C5 C 0.66763(14) 0.70664(5) 0.57864(4) 0.0164(2) Uani 1 1 d . . . . .
H5 H 0.770022 0.694075 0.594408 0.020 Uiso 1 1 calc R U . . .
C7 C 0.43517(15) 0.77560(5) 0.57320(4) 0.0168(2) Uani 1 1 d . . . . .
H7 H 0.381287 0.812601 0.583892 0.020 Uiso 1 1 calc R U . . .
C11 C 0.17815(14) 0.86385(5) 0.50866(4) 0.0171(2) Uani 1 1 d . . . . .
C19 C 0.54754(15) 0.85012(5) 0.37618(4) 0.0171(2) Uani 1 1 d . . . . .
C16 C 0.22226(14) 0.86241(5) 0.45614(4) 0.0170(2) Uani 1 1 d . . . . .
H16 H 0.227016 0.823917 0.438465 0.020 Uiso 1 1 calc R U . . .
C8 C 0.35562(14) 0.73823(5) 0.53637(4) 0.0157(2) Uani 1 1 d . . . . .
C15 C 0.25956(15) 0.91662(5) 0.42908(4) 0.0180(2) Uani 1 1 d . . . . .
C10 C 0.11293(14) 0.80686(5) 0.53587(4) 0.0170(2) Uani 1 1 d . . . . .
H10A H 0.132171 0.811478 0.573786 0.020 Uiso 1 1 calc R U . . .
H10B H -0.009771 0.804261 0.530190 0.020 Uiso 1 1 calc R U . . .
C35 C 0.36587(15) 0.64132(6) 0.38401(4) 0.0190(2) Uani 1 1 d . . . . .
C41 C 0.40450(16) 0.87107(5) 0.28986(5) 0.0199(2) Uani 1 1 d . . . . .
C22 C 0.82137(15) 0.79490(5) 0.42660(5) 0.0189(2) Uani 1 1 d . . . . .
H22 H 0.914758 0.776483 0.443610 0.023 Uiso 1 1 calc R U . . .
C1 C 0.87387(15) 0.55696(5) 0.41118(4) 0.0175(2) Uani 1 1 d . . . . .
C17 C 0.28836(15) 0.91549(5) 0.37152(4) 0.0182(2) Uani 1 1 d . . . . .
C18 C 0.40715(15) 0.88059(5) 0.34771(4) 0.0181(2) Uani 1 1 d . . . . .
C24 C 0.61098(15) 0.79320(5) 0.35929(4) 0.0172(2) Uani 1 1 d . . . . .
H24 H 0.561038 0.773287 0.330159 0.021 Uiso 1 1 calc R U . . .
C47 C 0.17267(16) 0.95696(6) 0.34196(4) 0.0205(2) Uani 1 1 d . . . . .
C20 C 0.62475(15) 0.87885(5) 0.41879(5) 0.0197(2) Uani 1 1 d . . . . .
H20 H 0.584221 0.917562 0.430761 0.024 Uiso 1 1 calc R U . . .
C29 C 0.07825(15) 0.69679(6) 0.53058(5) 0.0202(2) Uani 1 1 d . . . . .
H29A H 0.124992 0.659013 0.515415 0.030 Uiso 1 1 calc R U . . .
H29B H -0.033228 0.704501 0.515782 0.030 Uiso 1 1 calc R U . . .
H29C H 0.069076 0.691932 0.568433 0.030 Uiso 1 1 calc R U . . .
C30 C 0.66942(15) 0.80521(6) 0.63462(4) 0.0196(2) Uani 1 1 d . . . . .
C21 C 0.75975(16) 0.85128(6) 0.44363(5) 0.0207(2) Uani 1 1 d . . . . .
H21 H 0.810647 0.871170 0.472618 0.025 Uiso 1 1 calc R U . . .
C40 C 0.44207(16) 0.58388(6) 0.38611(5) 0.0226(3) Uani 1 1 d . . . . .
H40 H 0.475375 0.567113 0.418729 0.027 Uiso 1 1 calc R U . . .
C12 C 0.17704(16) 0.92021(6) 0.53484(5) 0.0219(3) Uani 1 1 d . . . . .
H12 H 0.149818 0.921584 0.570839 0.026 Uiso 1 1 calc R U . . .
C42 C 0.54653(17) 0.88234(6) 0.25952(5) 0.0247(3) Uani 1 1 d . . . . .
H42 H 0.647233 0.895947 0.275711 0.030 Uiso 1 1 calc R U . . .
C27 C 0.83738(17) 0.69966(6) 0.31058(5) 0.0237(3) Uani 1 1 d . . . . .
H27A H 0.738284 0.679979 0.295196 0.036 Uiso 1 1 calc R U . . .
H27B H 0.935900 0.673459 0.304902 0.036 Uiso 1 1 calc R U . . .
H27C H 0.855472 0.739958 0.294170 0.036 Uiso 1 1 calc R U . . .
C14 C 0.25433(16) 0.97282(6) 0.45588(5) 0.0228(3) Uani 1 1 d . . . . .
H14 H 0.277507 1.010197 0.437920 0.027 Uiso 1 1 calc R U . . .
C34 C 0.33855(16) 0.68160(6) 0.43108(4) 0.0206(2) Uani 1 1 d . . . . .
H34A H 0.408155 0.719279 0.428096 0.025 Uiso 1 1 calc R U . . .
H34B H 0.219398 0.694380 0.432599 0.025 Uiso 1 1 calc R U . . .
C28 C 0.63611(17) 0.55883(6) 0.55137(5) 0.0220(3) Uani 1 1 d . . . . .
H28A H 0.525362 0.544698 0.539769 0.033 Uiso 1 1 calc R U . . .
H28B H 0.633168 0.567259 0.588866 0.033 Uiso 1 1 calc R U . . .
H28C H 0.719627 0.526728 0.544229 0.033 Uiso 1 1 calc R U . . .
C48 C 0.23514(18) 0.99737(6) 0.30418(5) 0.0240(3) Uani 1 1 d . . . . .
H48 H 0.351353 0.996888 0.296024 0.029 Uiso 1 1 calc R U . . .
C36 C 0.31499(16) 0.66495(6) 0.33582(5) 0.0234(3) Uani 1 1 d . . . . .
H36 H 0.261011 0.704002 0.334122 0.028 Uiso 1 1 calc R U . . .
C13 C 0.21552(17) 0.97431(6) 0.50853(5) 0.0257(3) Uani 1 1 d . . . . .
H13 H 0.215302 1.012546 0.526656 0.031 Uiso 1 1 calc R U . . .
C33 C 0.71425(17) 0.86556(6) 0.60614(5) 0.0243(3) Uani 1 1 d . . . . .
H33A H 0.792418 0.856572 0.577700 0.036 Uiso 1 1 calc R U . . .
H33B H 0.766906 0.894299 0.630705 0.036 Uiso 1 1 calc R U . . .
H33C H 0.611957 0.884196 0.591887 0.036 Uiso 1 1 calc R U . . .
C26 C 0.91668(17) 0.44670(6) 0.42417(5) 0.0241(3) Uani 1 1 d . . . . .
H26A H 0.918579 0.455942 0.461545 0.036 Uiso 1 1 calc R U . . .
H26B H 1.006195 0.417266 0.415966 0.036 Uiso 1 1 calc R U . . .
H26C H 0.807862 0.428745 0.414804 0.036 Uiso 1 1 calc R U . . .
C46 C 0.26008(17) 0.84955(6) 0.26517(5) 0.0255(3) Uani 1 1 d . . . . .
H46 H 0.162805 0.840870 0.285217 0.031 Uiso 1 1 calc R U . . .
C31 C 0.82797(16) 0.77842(6) 0.65983(5) 0.0241(3) Uani 1 1 d . . . . .
H31A H 0.799671 0.740193 0.678247 0.036 Uiso 1 1 calc R U . . .
H31B H 0.874420 0.808355 0.684584 0.036 Uiso 1 1 calc R U . . .
H31C H 0.911191 0.769579 0.632775 0.036 Uiso 1 1 calc R U . . .
C32 C 0.54471(17) 0.81970(7) 0.67865(5) 0.0265(3) Uani 1 1 d . . . . .
H32A H 0.444186 0.839128 0.663935 0.040 Uiso 1 1 calc R U . . .
H32B H 0.597233 0.847879 0.703704 0.040 Uiso 1 1 calc R U . . .
H32C H 0.513286 0.781328 0.696342 0.040 Uiso 1 1 calc R U . . .
C37 C 0.34285(17) 0.63174(7) 0.29055(5) 0.0283(3) Uani 1 1 d . . . . .
H37 H 0.308507 0.648182 0.257919 0.034 Uiso 1 1 calc R U . . .
C52 C 0.00210(17) 0.95874(7) 0.35355(5) 0.0286(3) Uani 1 1 d . . . . .
H52 H -0.042224 0.931996 0.379429 0.034 Uiso 1 1 calc R U . . .
C38 C 0.42069(17) 0.57459(7) 0.29272(5) 0.0308(3) Uani 1 1 d . . . . .
H38 H 0.440184 0.551925 0.261624 0.037 Uiso 1 1 calc R U . . .
C25 C 1.01376(18) 0.49712(6) 0.34315(5) 0.0272(3) Uani 1 1 d . . . . .
H25A H 0.930997 0.478219 0.319803 0.041 Uiso 1 1 calc R U . . .
H25B H 1.113976 0.470981 0.344850 0.041 Uiso 1 1 calc R U . . .
H25C H 1.044502 0.537999 0.329871 0.041 Uiso 1 1 calc R U . . .
C39 C 0.46995(17) 0.55064(7) 0.34038(5) 0.0282(3) Uani 1 1 d . . . . .
H39 H 0.522958 0.511399 0.341938 0.034 Uiso 1 1 calc R U . . .
C49 C 0.1293(2) 1.03815(6) 0.27848(5) 0.0322(3) Uani 1 1 d . . . . .
H49 H 0.173073 1.065399 0.252883 0.039 Uiso 1 1 calc R U . . .
C44 C 0.3975(2) 0.85306(7) 0.18171(5) 0.0340(3) Uani 1 1 d . . . . .
H44 H 0.394694 0.847370 0.145022 0.041 Uiso 1 1 calc R U . . .
C45 C 0.25668(19) 0.84061(7) 0.21153(5) 0.0328(3) Uani 1 1 d . . . . .
H45 H 0.157310 0.825900 0.195240 0.039 Uiso 1 1 calc R U . . .
C43 C 0.54199(19) 0.87385(7) 0.20588(5) 0.0308(3) Uani 1 1 d . . . . .
H43 H 0.638958 0.882387 0.185649 0.037 Uiso 1 1 calc R U . . .
C50 C -0.0400(2) 1.03911(7) 0.29015(6) 0.0383(4) Uani 1 1 d . . . . .
H50 H -0.112636 1.066992 0.272563 0.046 Uiso 1 1 calc R U . . .
C51 C -0.1037(2) 0.99939(8) 0.32750(6) 0.0377(4) Uani 1 1 d . . . . .
H51 H -0.220136 0.999943 0.335342 0.045 Uiso 1 1 calc R U . . .

loop_
_atom_site_aniso_label
_atom_site_aniso_U_11
_atom_site_aniso_U_22
_atom_site_aniso_U_33
_atom_site_aniso_U_23
_atom_site_aniso_U_13
_atom_site_aniso_U_12
O1 0.0234(4) 0.0156(4) 0.0136(4) -0.0010(3) -0.0018(3) -0.0006(3)
N1 0.0182(5) 0.0148(5) 0.0151(4) 0.0004(4) 0.0006(4) 0.0006(4)
N2 0.0210(5) 0.0156(5) 0.0170(5) 0.0002(4) 0.0012(4) 0.0023(4)
N7 0.0162(5) 0.0151(5) 0.0170(5) 0.0004(4) 0.0006(4) -0.0001(4)
N6 0.0205(5) 0.0143(5) 0.0153(4) 0.0018(4) 0.0022(4) 0.0018(4)
N5 0.0239(5) 0.0157(5) 0.0140(4) 0.0016(4) 0.0019(4) 0.0022(4)
N3 0.0205(5) 0.0161(5) 0.0174(5) 0.0002(4) 0.0017(4) 0.0027(4)
N4 0.0323(6) 0.0161(5) 0.0191(5) 0.0013(4) 0.0060(4) 0.0060(4)
C3 0.0149(5) 0.0160(5) 0.0159(5) 0.0000(4) -0.0016(4) 0.0001(4)
C9 0.0199(6) 0.0152(5) 0.0121(5) 0.0005(4) 0.0018(4) -0.0029(4)
C6 0.0190(6) 0.0189(6) 0.0125(5) 0.0004(4) 0.0025(4) -0.0021(4)
C4 0.0191(6) 0.0151(5) 0.0140(5) 0.0017(4) 0.0040(4) 0.0008(4)
C23 0.0204(6) 0.0138(5) 0.0161(5) 0.0024(4) 0.0034(4) -0.0005(4)
C2 0.0152(5) 0.0159(5) 0.0159(5) 0.0002(4) -0.0013(4) -0.0001(4)
C5 0.0161(5) 0.0194(6) 0.0136(5) 0.0025(4) 0.0010(4) 0.0002(4)
C7 0.0194(6) 0.0158(5) 0.0153(5) -0.0001(4) 0.0031(4) 0.0003(4)
C11 0.0154(5) 0.0177(6) 0.0182(5) 0.0006(4) -0.0021(4) 0.0023(4)
C19 0.0186(6) 0.0157(5) 0.0172(5) 0.0028(4) 0.0016(4) -0.0006(4)
C16 0.0169(6) 0.0160(5) 0.0182(5) -0.0013(4) -0.0015(4) 0.0020(4)
C8 0.0182(6) 0.0160(5) 0.0131(5) 0.0029(4) 0.0022(4) -0.0006(4)
C15 0.0171(6) 0.0190(6) 0.0181(5) 0.0011(4) -0.0013(4) 0.0025(4)
C10 0.0160(5) 0.0190(6) 0.0160(5) 0.0001(4) 0.0007(4) 0.0025(4)
C35 0.0178(6) 0.0222(6) 0.0170(5) -0.0021(4) 0.0001(4) -0.0055(5)
C41 0.0254(6) 0.0160(5) 0.0181(6) 0.0019(4) -0.0006(5) 0.0057(5)
C22 0.0191(6) 0.0172(5) 0.0204(6) 0.0033(4) -0.0025(4) 0.0005(4)
C1 0.0181(6) 0.0167(5) 0.0175(5) -0.0005(4) -0.0005(4) 0.0012(4)
C17 0.0204(6) 0.0164(5) 0.0178(5) 0.0024(4) -0.0008(4) -0.0008(4)
C18 0.0209(6) 0.0155(5) 0.0178(5) 0.0027(4) -0.0006(4) -0.0011(4)
C24 0.0208(6) 0.0164(5) 0.0145(5) 0.0012(4) 0.0006(4) -0.0021(4)
C47 0.0260(6) 0.0188(6) 0.0168(5) -0.0019(4) -0.0030(5) 0.0044(5)
C20 0.0225(6) 0.0149(5) 0.0215(6) -0.0005(4) 0.0002(5) 0.0005(5)
C29 0.0192(6) 0.0189(6) 0.0225(6) 0.0023(5) 0.0012(5) -0.0022(5)
C30 0.0209(6) 0.0219(6) 0.0159(5) -0.0040(4) 0.0005(4) -0.0014(5)
C21 0.0236(6) 0.0178(6) 0.0206(6) -0.0013(4) -0.0038(5) -0.0017(5)
C40 0.0220(6) 0.0240(6) 0.0218(6) -0.0038(5) -0.0010(5) -0.0032(5)
C12 0.0276(7) 0.0219(6) 0.0162(5) -0.0024(5) 0.0005(5) 0.0026(5)
C42 0.0276(7) 0.0240(6) 0.0225(6) 0.0030(5) 0.0017(5) 0.0035(5)
C27 0.0338(7) 0.0227(6) 0.0147(5) 0.0019(5) 0.0035(5) 0.0052(5)
C14 0.0295(7) 0.0155(6) 0.0234(6) 0.0023(5) -0.0002(5) -0.0002(5)
C34 0.0274(6) 0.0196(6) 0.0148(5) 0.0009(4) -0.0025(5) 0.0022(5)
C28 0.0288(7) 0.0179(6) 0.0192(6) 0.0042(4) 0.0048(5) 0.0014(5)
C48 0.0341(7) 0.0185(6) 0.0192(6) -0.0004(5) -0.0041(5) 0.0019(5)
C36 0.0238(6) 0.0271(6) 0.0194(6) 0.0004(5) -0.0009(5) -0.0059(5)
C13 0.0360(7) 0.0174(6) 0.0236(6) -0.0039(5) -0.0016(5) 0.0005(5)
C33 0.0276(7) 0.0212(6) 0.0239(6) -0.0039(5) -0.0004(5) -0.0031(5)
C26 0.0321(7) 0.0161(6) 0.0242(6) 0.0014(5) 0.0031(5) 0.0050(5)
C46 0.0259(7) 0.0265(6) 0.0240(6) -0.0031(5) -0.0013(5) 0.0038(5)
C31 0.0245(6) 0.0290(7) 0.0188(6) -0.0038(5) -0.0031(5) -0.0023(5)
C32 0.0265(7) 0.0345(7) 0.0187(6) -0.0091(5) 0.0021(5) -0.0020(5)
C37 0.0281(7) 0.0403(8) 0.0165(6) -0.0014(5) 0.0004(5) -0.0123(6)
C52 0.0278(7) 0.0341(7) 0.0238(6) -0.0017(5) -0.0013(5) 0.0075(6)
C38 0.0282(7) 0.0420(8) 0.0223(6) -0.0143(6) 0.0063(5) -0.0111(6)
C25 0.0378(8) 0.0229(6) 0.0210(6) -0.0011(5) 0.0074(5) 0.0090(5)
C39 0.0244(7) 0.0290(7) 0.0313(7) -0.0107(6) 0.0028(5) -0.0029(5)
C49 0.0535(9) 0.0202(6) 0.0230(6) 0.0005(5) -0.0128(6) 0.0042(6)
C44 0.0480(9) 0.0368(8) 0.0173(6) -0.0030(5) -0.0019(6) 0.0164(7)
C45 0.0363(8) 0.0360(8) 0.0261(7) -0.0082(6) -0.0087(6) 0.0081(6)
C43 0.0377(8) 0.0323(7) 0.0224(6) 0.0043(5) 0.0075(6) 0.0095(6)
C50 0.0516(10) 0.0320(8) 0.0314(7) -0.0046(6) -0.0203(7) 0.0196(7)
C51 0.0319(8) 0.0476(9) 0.0335(7) -0.0092(7) -0.0088(6) 0.0178(7)

loop_
_atom_type_symbol
_atom_type_description
_atom_type_scat_dispersion_real
_atom_type_scat_dispersion_imag
_atom_type_scat_source
C C 0.0181 0.0091 'International Tables Vol C Tables 4.2.6.8 and 6.1.1.4'
H H 0.0000 0.0000 'International Tables Vol C Tables 4.2.6.8 and 6.1.1.4'
N N 0.0311 0.0180 'International Tables Vol C Tables 4.2.6.8 and 6.1.1.4'
O O 0.0492 0.0322 'International Tables Vol C Tables 4.2.6.8 and 6.1.1.4'

loop_
_geom_angle_atom_site_label_1
_geom_angle_atom_site_label_2
_geom_angle_atom_site_label_3
_geom_angle
_geom_angle_site_symmetry_1
_geom_angle_site_symmetry_3
_geom_angle_publ_flag
C9 O1 C34 114.27(9) . . ?
C3 N1 C2 113.06(10) . . ?
C3 N2 C1 113.66(10) . . ?
C8 N7 C10 115.87(9) . . ?
C8 N7 C29 111.55(9) . . ?
C10 N7 C29 110.41(9) . . ?
C3 N6 C4 119.59(9) . . ?
C3 N6 C28 120.17(9) . . ?
C4 N6 C28 116.00(9) . . ?
C23 N5 C27 118.55(9) . . ?
C2 N5 C23 120.69(9) . . ?
C2 N5 C27 119.29(10) . . ?
C2 N3 C1 113.56(10) . . ?
C1 N4 C26 120.39(10) . . ?
C1 N4 C25 121.56(10) . . ?
C25 N4 C26 116.90(10) . . ?
N1 C3 N6 116.51(10) . . ?
N2 C3 N1 126.78(10) . . ?
N2 C3 N6 116.70(10) . . ?
O1 C9 C4 117.61(10) . . ?
O1 C9 C8 122.79(10) . . ?
C4 C9 C8 119.57(10) . . ?
C5 C6 C7 117.77(10) . . ?
C5 C6 C30 123.31(11) . . ?
C7 C6 C30 118.91(10) . . ?
C9 C4 N6 120.24(10) . . ?
C9 C4 C5 120.64(10) . . ?
C5 C4 N6 119.10(10) . . ?
C22 C23 N5 119.52(10) . . ?
C24 C23 N5 120.70(10) . . ?
C24 C23 C22 119.75(11) . . ?
N1 C2 N5 116.75(10) . . ?
N3 C2 N1 126.90(10) . . ?
N3 C2 N5 116.34(10) . . ?
C6 C5 C4 120.90(11) . . ?
C6 C5 H5 119.6 . . ?
C4 C5 H5 119.6 . . ?
C6 C7 H7 118.7 . . ?
C6 C7 C8 122.65(11) . . ?
C8 C7 H7 118.7 . . ?
C16 C11 C10 121.07(10) . . ?
C12 C11 C16 119.18(11) . . ?
C12 C11 C10 119.37(10) . . ?
C24 C19 C18 120.61(10) . . ?
C20 C19 C18 121.00(10) . . ?
C20 C19 C24 118.32(11) . . ?
C11 C16 H16 119.5 . . ?
C11 C16 C15 121.09(11) . . ?
C15 C16 H16 119.5 . . ?
C9 C8 N7 119.12(10) . . ?
C7 C8 N7 122.79(10) . . ?
C7 C8 C9 118.06(11) . . ?
C16 C15 C17 120.71(10) . . ?
C16 C15 C14 118.73(11) . . ?
C14 C15 C17 120.31(10) . . ?
N7 C10 C11 114.68(9) . . ?
N7 C10 H10A 108.6 . . ?
N7 C10 H10B 108.6 . . ?
C11 C10 H10A 108.6 . . ?
C11 C10 H10B 108.6 . . ?
H10A C10 H10B 107.6 . . ?
C40 C35 C34 123.56(11) . . ?
C40 C35 C36 119.32(11) . . ?
C36 C35 C34 117.09(11) . . ?
C42 C41 C18 121.22(11) . . ?
C46 C41 C18 120.44(11) . . ?
C46 C41 C42 118.33(11) . . ?
C23 C22 H22 120.2 . . ?
C21 C22 C23 119.70(11) . . ?
C21 C22 H22 120.2 . . ?
N2 C1 N4 116.50(10) . . ?
N3 C1 N2 125.83(10) . . ?
N3 C1 N4 117.66(10) . . ?
C18 C17 C15 124.21(11) . . ?
C18 C17 C47 122.45(10) . . ?
C47 C17 C15 113.35(10) . . ?
C19 C18 C41 115.73(10) . . ?
C17 C18 C19 123.34(11) . . ?
C17 C18 C41 120.92(11) . . ?
C23 C24 C19 121.06(11) . . ?
C23 C24 H24 119.5 . . ?
C19 C24 H24 119.5 . . ?
C48 C47 C17 120.57(11) . . ?
C52 C47 C17 120.67(11) . . ?
C52 C47 C48 118.66(12) . . ?
C19 C20 H20 119.7 . . ?
C21 C20 C19 120.53(11) . . ?
C21 C20 H20 119.7 . . ?
N7 C29 H29A 109.5 . . ?
N7 C29 H29B 109.5 . . ?
N7 C29 H29C 109.5 . . ?
H29A C29 H29B 109.5 . . ?
H29A C29 H29C 109.5 . . ?
H29B C29 H29C 109.5 . . ?
C6 C30 C33 108.19(9) . . ?
C6 C30 C32 110.56(10) . . ?
C31 C30 C6 112.26(10) . . ?
C31 C30 C33 109.27(10) . . ?
C31 C30 C32 107.47(10) . . ?
C32 C30 C33 109.04(10) . . ?
C22 C21 H21 119.7 . . ?
C20 C21 C22 120.63(11) . . ?
C20 C21 H21 119.7 . . ?
C35 C40 H40 120.0 . . ?
C35 C40 C39 120.08(12) . . ?
C39 C40 H40 120.0 . . ?
C11 C12 H12 119.9 . . ?
C13 C12 C11 120.26(11) . . ?
C13 C12 H12 119.9 . . ?
C41 C42 H42 119.7 . . ?
C43 C42 C41 120.65(13) . . ?
C43 C42 H42 119.7 . . ?
N5 C27 H27A 109.5 . . ?
N5 C27 H27B 109.5 . . ?
N5 C27 H27C 109.5 . . ?
H27A C27 H27B 109.5 . . ?
H27A C27 H27C 109.5 . . ?
H27B C27 H27C 109.5 . . ?
C15 C14 H14 119.8 . . ?
C13 C14 C15 120.40(11) . . ?
C13 C14 H14 119.8 . . ?
O1 C34 C35 110.80(10) . . ?
O1 C34 H34A 109.5 . . ?
O1 C34 H34B 109.5 . . ?
C35 C34 H34A 109.5 . . ?
C35 C34 H34B 109.5 . . ?
H34A C34 H34B 108.1 . . ?
N6 C28 H28A 109.5 . . ?
N6 C28 H28B 109.5 . . ?
N6 C28 H28C 109.5 . . ?
H28A C28 H28B 109.5 . . ?
H28A C28 H28C 109.5 . . ?
H28B C28 H28C 109.5 . . ?
C47 C48 H48 119.6 . . ?
C49 C48 C47 120.74(13) . . ?
C49 C48 H48 119.6 . . ?
C35 C36 H36 119.8 . . ?
C37 C36 C35 120.36(13) . . ?
C37 C36 H36 119.8 . . ?
C12 C13 C14 120.30(11) . . ?
C12 C13 H13 119.9 . . ?
C14 C13 H13 119.9 . . ?
C30 C33 H33A 109.5 . . ?
C30 C33 H33B 109.5 . . ?
C30 C33 H33C 109.5 . . ?
H33A C33 H33B 109.5 . . ?
H33A C33 H33C 109.5 . . ?
H33B C33 H33C 109.5 . . ?
N4 C26 H26A 109.5 . . ?
N4 C26 H26B 109.5 . . ?
N4 C26 H26C 109.5 . . ?
H26A C26 H26B 109.5 . . ?
H26A C26 H26C 109.5 . . ?
H26B C26 H26C 109.5 . . ?
C41 C46 H46 119.6 . . ?
C45 C46 C41 120.76(13) . . ?
C45 C46 H46 119.6 . . ?
C30 C31 H31A 109.5 . . ?
C30 C31 H31B 109.5 . . ?
C30 C31 H31C 109.5 . . ?
H31A C31 H31B 109.5 . . ?
H31A C31 H31C 109.5 . . ?
H31B C31 H31C 109.5 . . ?
C30 C32 H32A 109.5 . . ?
C30 C32 H32B 109.5 . . ?
C30 C32 H32C 109.5 . . ?
H32A C32 H32B 109.5 . . ?
H32A C32 H32C 109.5 . . ?
H32B C32 H32C 109.5 . . ?
C36 C37 H37 119.9 . . ?
C36 C37 C38 120.19(13) . . ?
C38 C37 H37 119.9 . . ?
C47 C52 H52 119.8 . . ?
C51 C52 C47 120.42(14) . . ?
C51 C52 H52 119.8 . . ?
C37 C38 H38 120.1 . . ?
C39 C38 C37 119.75(12) . . ?
C39 C38 H38 120.1 . . ?
N4 C25 H25A 109.5 . . ?
N4 C25 H25B 109.5 . . ?
N4 C25 H25C 109.5 . . ?
H25A C25 H25B 109.5 . . ?
H25A C25 H25C 109.5 . . ?
H25B C25 H25C 109.5 . . ?
C40 C39 H39 119.9 . . ?
C38 C39 C40 120.29(13) . . ?
C38 C39 H39 119.9 . . ?
C48 C49 H49 120.0 . . ?
C50 C49 C48 119.94(14) . . ?
C50 C49 H49 120.0 . . ?
C45 C44 H44 120.3 . . ?
C43 C44 H44 120.3 . . ?
C43 C44 C45 119.36(12) . . ?
C46 C45 H45 119.8 . . ?
C44 C45 C46 120.36(14) . . ?
C44 C45 H45 119.8 . . ?
C42 C43 H43 119.7 . . ?
C44 C43 C42 120.52(13) . . ?
C44 C43 H43 119.7 . . ?
C49 C50 H50 120.0 . . ?
C49 C50 C51 119.97(13) . . ?
C51 C50 H50 120.0 . . ?
C52 C51 H51 119.9 . . ?
C50 C51 C52 120.26(15) . . ?
C50 C51 H51 119.9 . . ?

loop_
_geom_bond_atom_site_label_1
_geom_bond_atom_site_label_2
_geom_bond_distance
_geom_bond_site_symmetry_2
_geom_bond_publ_flag
O1 C9 1.3796(13) . ?
O1 C34 1.4383(13) . ?
N1 C3 1.3426(15) . ?
N1 C2 1.3433(14) . ?
N2 C3 1.3374(15) . ?
N2 C1 1.3483(15) . ?
N7 C8 1.4209(15) . ?
N7 C10 1.4576(14) . ?
N7 C29 1.4698(15) . ?
N6 C3 1.3688(14) . ?
N6 C4 1.4328(14) . ?
N6 C28 1.4642(14) . ?
N5 C23 1.4259(14) . ?
N5 C2 1.3758(14) . ?
N5 C27 1.4624(14) . ?
N3 C2 1.3373(15) . ?
N3 C1 1.3471(15) . ?
N4 C1 1.3519(15) . ?
N4 C26 1.4542(15) . ?
N4 C25 1.4493(15) . ?
C9 C4 1.3879(17) . ?
C9 C8 1.4115(16) . ?
C6 C5 1.3890(16) . ?
C6 C7 1.3954(17) . ?
C6 C30 1.5342(16) . ?
C4 C5 1.3952(16) . ?
C23 C22 1.3919(16) . ?
C23 C24 1.3894(17) . ?
C5 H5 0.9500 . ?
C7 H7 0.9500 . ?
C7 C8 1.3959(16) . ?
C11 C16 1.3941(16) . ?
C11 C10 1.5110(16) . ?
C11 C12 1.3935(16) . ?
C19 C18 1.4895(16) . ?
C19 C24 1.4015(16) . ?
C19 C20 1.3999(16) . ?
C16 H16 0.9500 . ?
C16 C15 1.3965(16) . ?
C15 C17 1.4957(16) . ?
C15 C14 1.3991(17) . ?
C10 H10A 0.9900 . ?
C10 H10B 0.9900 . ?
C35 C40 1.3855(18) . ?
C35 C34 1.5064(16) . ?
C35 C36 1.3980(17) . ?
C41 C18 1.4990(16) . ?
C41 C42 1.3967(18) . ?
C41 C46 1.3933(18) . ?
C22 H22 0.9500 . ?
C22 C21 1.3873(17) . ?
C17 C18 1.3578(17) . ?
C17 C47 1.4934(16) . ?
C24 H24 0.9500 . ?
C47 C48 1.3985(18) . ?
C47 C52 1.3927(19) . ?
C20 H20 0.9500 . ?
C20 C21 1.3851(17) . ?
C29 H29A 0.9800 . ?
C29 H29B 0.9800 . ?
C29 H29C 0.9800 . ?
C30 C33 1.5399(17) . ?
C30 C31 1.5327(17) . ?
C30 C32 1.5387(16) . ?
C21 H21 0.9500 . ?
C40 H40 0.9500 . ?
C40 C39 1.3953(18) . ?
C12 H12 0.9500 . ?
C12 C13 1.3870(18) . ?
C42 H42 0.9500 . ?
C42 C43 1.3893(18) . ?
C27 H27A 0.9800 . ?
C27 H27B 0.9800 . ?
C27 H27C 0.9800 . ?
C14 H14 0.9500 . ?
C14 C13 1.3872(18) . ?
C34 H34A 0.9900 . ?
C34 H34B 0.9900 . ?
C28 H28A 0.9800 . ?
C28 H28B 0.9800 . ?
C28 H28C 0.9800 . ?
C48 H48 0.9500 . ?
C48 C49 1.3877(18) . ?
C36 H36 0.9500 . ?
C36 C37 1.3849(18) . ?
C13 H13 0.9500 . ?
C33 H33A 0.9800 . ?
C33 H33B 0.9800 . ?
C33 H33C 0.9800 . ?
C26 H26A 0.9800 . ?
C26 H26B 0.9800 . ?
C26 H26C 0.9800 . ?
C46 H46 0.9500 . ?
C46 C45 1.3905(18) . ?
C31 H31A 0.9800 . ?
C31 H31B 0.9800 . ?
C31 H31C 0.9800 . ?
C32 H32A 0.9800 . ?
C32 H32B 0.9800 . ?
C32 H32C 0.9800 . ?
C37 H37 0.9500 . ?
C37 C38 1.386(2) . ?
C52 H52 0.9500 . ?
C52 C51 1.390(2) . ?
C38 H38 0.9500 . ?
C38 C39 1.385(2) . ?
C25 H25A 0.9800 . ?
C25 H25B 0.9800 . ?
C25 H25C 0.9800 . ?
C39 H39 0.9500 . ?
C49 H49 0.9500 . ?
C49 C50 1.383(2) . ?
C44 H44 0.9500 . ?
C44 C45 1.386(2) . ?
C44 C43 1.383(2) . ?
C45 H45 0.9500 . ?
C43 H43 0.9500 . ?
C50 H50 0.9500 . ?
C50 C51 1.385(2) . ?
C51 H51 0.9500 . ?

loop_
_geom_torsion_atom_site_label_1
_geom_torsion_atom_site_label_2
_geom_torsion_atom_site_label_3
_geom_torsion_atom_site_label_4
_geom_torsion
_geom_torsion_site_symmetry_1
_geom_torsion_site_symmetry_2
_geom_torsion_site_symmetry_3
_geom_torsion_site_symmetry_4
_geom_torsion_publ_flag
O1 C9 C4 N6 -3.01(15) . . . . ?
O1 C9 C4 C5 178.91(10) . . . . ?
O1 C9 C8 N7 6.93(16) . . . . ?
O1 C9 C8 C7 -175.02(10) . . . . ?
N6 C4 C5 C6 179.23(10) . . . . ?
N5 C23 C22 C21 178.93(10) . . . . ?
N5 C23 C24 C19 -178.98(10) . . . . ?
C3 N1 C2 N5 174.59(10) . . . . ?
C3 N1 C2 N3 -4.27(17) . . . . ?
C3 N2 C1 N3 -4.38(17) . . . . ?
C3 N2 C1 N4 175.93(11) . . . . ?
C3 N6 C4 C9 68.93(14) . . . . ?
C3 N6 C4 C5 -112.96(12) . . . . ?
C9 O1 C34 C35 148.43(10) . . . . ?
C9 C4 C5 C6 -2.67(17) . . . . ?
C6 C7 C8 N7 172.28(10) . . . . ?
C6 C7 C8 C9 -5.70(16) . . . . ?
C4 N6 C3 N1 10.09(15) . . . . ?
C4 N6 C3 N2 -170.78(10) . . . . ?
C4 C9 C8 N7 -171.09(10) . . . . ?
C4 C9 C8 C7 6.96(16) . . . . ?
C23 N5 C2 N1 1.58(16) . . . . ?
C23 N5 C2 N3 -179.44(10) . . . . ?
C23 C22 C21 C20 -0.66(18) . . . . ?
C2 N1 C3 N2 2.28(17) . . . . ?
C2 N1 C3 N6 -178.69(10) . . . . ?
C2 N5 C23 C22 60.88(15) . . . . ?
C2 N5 C23 C24 -121.28(12) . . . . ?
C2 N3 C1 N2 2.76(17) . . . . ?
C2 N3 C1 N4 -177.56(11) . . . . ?
C5 C6 C7 C8 0.25(17) . . . . ?
C5 C6 C30 C33 112.17(12) . . . . ?
C5 C6 C30 C31 -8.48(16) . . . . ?
C5 C6 C30 C32 -128.49(12) . . . . ?
C7 C6 C5 C4 4.01(16) . . . . ?
C7 C6 C30 C33 -66.68(13) . . . . ?
C7 C6 C30 C31 172.66(10) . . . . ?
C7 C6 C30 C32 52.66(14) . . . . ?
C11 C16 C15 C17 -173.27(11) . . . . ?
C11 C16 C15 C14 0.92(18) . . . . ?
C11 C12 C13 C14 0.4(2) . . . . ?
C19 C20 C21 C22 0.32(18) . . . . ?
C16 C11 C10 N7 35.72(15) . . . . ?
C16 C11 C12 C13 1.52(19) . . . . ?
C16 C15 C17 C18 -57.49(17) . . . . ?
C16 C15 C17 C47 122.51(12) . . . . ?
C16 C15 C14 C13 1.07(19) . . . . ?
C8 N7 C10 C11 74.31(12) . . . . ?
C8 C9 C4 N6 175.11(10) . . . . ?
C8 C9 C4 C5 -2.96(16) . . . . ?
C15 C17 C18 C19 -14.19(19) . . . . ?
C15 C17 C18 C41 166.45(11) . . . . ?
C15 C17 C47 C48 131.95(12) . . . . ?
C15 C17 C47 C52 -44.29(16) . . . . ?
C15 C14 C13 C12 -1.7(2) . . . . ?
C10 N7 C8 C9 -173.77(10) . . . . ?
C10 N7 C8 C7 8.27(15) . . . . ?
C10 C11 C16 C15 170.77(11) . . . . ?
C10 C11 C12 C13 -171.58(12) . . . . ?
C35 C40 C39 C38 -0.45(19) . . . . ?
C35 C36 C37 C38 0.35(19) . . . . ?
C41 C42 C43 C44 -1.1(2) . . . . ?
C41 C46 C45 C44 0.0(2) . . . . ?
C22 C23 C24 C19 -1.15(17) . . . . ?
C1 N2 C3 N1 1.62(17) . . . . ?
C1 N2 C3 N6 -177.41(10) . . . . ?
C1 N3 C2 N1 1.99(17) . . . . ?
C1 N3 C2 N5 -176.87(10) . . . . ?
C17 C15 C14 C13 175.28(12) . . . . ?
C17 C47 C48 C49 -176.75(11) . . . . ?
C17 C47 C52 C51 177.13(12) . . . . ?
C18 C19 C24 C23 177.72(10) . . . . ?
C18 C19 C20 C21 -177.29(11) . . . . ?
C18 C41 C42 C43 -179.44(12) . . . . ?
C18 C41 C46 C45 179.99(12) . . . . ?
C18 C17 C47 C48 -48.04(17) . . . . ?
C18 C17 C47 C52 135.72(13) . . . . ?
C24 C23 C22 C21 1.07(17) . . . . ?
C24 C19 C18 C41 -33.84(15) . . . . ?
C24 C19 C18 C17 146.76(12) . . . . ?
C24 C19 C20 C21 -0.37(17) . . . . ?
C47 C17 C18 C19 165.81(11) . . . . ?
C47 C17 C18 C41 -13.56(18) . . . . ?
C47 C48 C49 C50 0.0(2) . . . . ?
C47 C52 C51 C50 -0.8(2) . . . . ?
C20 C19 C18 C41 143.00(11) . . . . ?
C20 C19 C18 C17 -36.39(17) . . . . ?
C20 C19 C24 C23 0.79(17) . . . . ?
C29 N7 C8 C9 58.77(13) . . . . ?
C29 N7 C8 C7 -119.19(12) . . . . ?
C29 N7 C10 C11 -157.66(10) . . . . ?
C30 C6 C5 C4 -174.86(10) . . . . ?
C30 C6 C7 C8 179.17(10) . . . . ?
C40 C35 C34 O1 -7.34(16) . . . . ?
C40 C35 C36 C37 -1.02(18) . . . . ?
C12 C11 C16 C15 -2.21(17) . . . . ?
C12 C11 C10 N7 -151.31(11) . . . . ?
C42 C41 C18 C19 -51.19(15) . . . . ?
C42 C41 C18 C17 128.22(13) . . . . ?
C42 C41 C46 C45 -1.17(19) . . . . ?
C27 N5 C23 C22 -133.03(12) . . . . ?
C27 N5 C23 C24 44.81(15) . . . . ?
C27 N5 C2 N1 -164.41(11) . . . . ?
C27 N5 C2 N3 14.57(16) . . . . ?
C14 C15 C17 C18 128.41(13) . . . . ?
C14 C15 C17 C47 -51.59(15) . . . . ?
C34 O1 C9 C4 -126.91(11) . . . . ?
C34 O1 C9 C8 55.03(14) . . . . ?
C34 C35 C40 C39 -176.95(12) . . . . ?
C34 C35 C36 C37 177.13(11) . . . . ?
C28 N6 C3 N1 166.04(10) . . . . ?
C28 N6 C3 N2 -14.82(16) . . . . ?
C28 N6 C4 C9 -87.99(13) . . . . ?
C28 N6 C4 C5 90.11(13) . . . . ?
C48 C47 C52 C51 0.82(19) . . . . ?
C48 C49 C50 C51 0.0(2) . . . . ?
C36 C35 C40 C39 1.07(18) . . . . ?
C36 C35 C34 O1 174.60(10) . . . . ?
C36 C37 C38 C39 0.3(2) . . . . ?
C26 N4 C1 N2 9.41(17) . . . . ?
C26 N4 C1 N3 -170.31(11) . . . . ?
C46 C41 C18 C19 127.61(12) . . . . ?
C46 C41 C18 C17 -52.97(17) . . . . ?
C46 C41 C42 C43 1.73(18) . . . . ?
C37 C38 C39 C40 -0.2(2) . . . . ?
C52 C47 C48 C49 -0.43(18) . . . . ?
C25 N4 C1 N2 176.75(11) . . . . ?
C25 N4 C1 N3 -2.96(18) . . . . ?
C49 C50 C51 C52 0.3(2) . . . . ?
C45 C44 C43 C42 -0.1(2) . . . . ?
C43 C44 C45 C46 0.7(2) . . . . ?
